data_7208977
loop_
_publ_author_name
'Lucas, Jacqueline S.'
'Uebler, Jacob W.'
'LaDuca, Robert L.'

_publ_section_title
;
 Metal dependent dimensionality in sulfate coordination polymers
 containing 3-pyridylisonicotinamide
;
_journal_issue 5
_journal_name_full CrystEngComm
_journal_page_first 860
_journal_paper_doi 10.1039/c2ce26333e
_journal_volume 15
_journal_year 2013
_chemical_formula_sum 'C11 H11 Cd N3 O6 S'
_chemical_formula_weight 425.69
_space_group_IT_number 14
_symmetry_cell_setting monoclinic
_symmetry_space_group_name_Hall '-P 2ybc'
_symmetry_space_group_name_H-M 'P 1 21/c 1'
_atom_sites_solution_hydrogens geom
_atom_sites_solution_primary direct
_atom_sites_solution_secondary difmap
_audit_creation_method SHELXL-97
_audit_update_record
;
2012-01-26 # Formatted by publCIF
;
_cell_angle_alpha 90.00
_cell_angle_beta 90.1710(10)
_cell_angle_gamma 90.00
_cell_formula_units_Z 4
_cell_length_a 8.6706(8)
_cell_length_b 21.5919(19)
_cell_length_c 6.9169(6)
_cell_measurement_reflns_used 4704
_cell_measurement_temperature 173(2)
_cell_measurement_theta_max 25.43
_cell_measurement_theta_min 2.35
_cell_volume 1294.9(2)
_computing_cell_refinement 'Bruker SAINT'
_computing_data_collection 'Bruker APEX2'
_computing_data_reduction 'Bruker SAINT'
_computing_molecular_graphics 'Bruker SHELXTL'
_computing_publication_material 'Bruker SHELXTL'
_computing_structure_refinement 'SHELXL-97 (Sheldrick, 2008)'
_computing_structure_solution 'SHELXS-97 (Sheldrick, 2008)'
_diffrn_ambient_temperature 173(2)
_diffrn_measured_fraction_theta_full 1.000
_diffrn_measured_fraction_theta_max 0.998
_diffrn_measurement_device_type 'Bruker APEX-II CCD'
_diffrn_measurement_method '\f and \w scans'
_diffrn_radiation_monochromator graphite
_diffrn_radiation_source 'fine-focus sealed tube'
_diffrn_radiation_type MoK\a
_diffrn_radiation_wavelength 0.71073
_diffrn_reflns_av_R_equivalents 0.0513
_diffrn_reflns_av_sigmaI/netI 0.0419
_diffrn_reflns_limit_h_max 10
_diffrn_reflns_limit_h_min -10
_diffrn_reflns_limit_k_max 26
_diffrn_reflns_limit_k_min -26
_diffrn_reflns_limit_l_max 8
_diffrn_reflns_limit_l_min -8
_diffrn_reflns_number 10565
_diffrn_reflns_theta_full 25.00
_diffrn_reflns_theta_max 25.45
_diffrn_reflns_theta_min 1.89
_exptl_absorpt_coefficient_mu 1.884
_exptl_absorpt_correction_T_max 0.9018
_exptl_absorpt_correction_T_min 0.7113
_exptl_absorpt_correction_type multi-scan
_exptl_absorpt_process_details SADABS
_exptl_crystal_colour colourless
_exptl_crystal_density_diffrn 2.183
_exptl_crystal_density_method 'not measured'
_exptl_crystal_description block
_exptl_crystal_F_000 840
_exptl_crystal_size_max 0.19
_exptl_crystal_size_mid 0.07
_exptl_crystal_size_min 0.06
_refine_diff_density_max 0.570
_refine_diff_density_min -0.493
_refine_diff_density_rms 0.118
_refine_ls_extinction_method none
_refine_ls_goodness_of_fit_ref 1.079
_refine_ls_hydrogen_treatment mixed
_refine_ls_matrix_type full
_refine_ls_number_parameters 208
_refine_ls_number_reflns 2408
_refine_ls_number_restraints 4
_refine_ls_restrained_S_all 1.079
_refine_ls_R_factor_all 0.0402
_refine_ls_R_factor_gt 0.0302
_refine_ls_shift/su_max 0.002
_refine_ls_shift/su_mean 0.000
_refine_ls_structure_factor_coef Fsqd
_refine_ls_weighting_details 'calc w=1/[\s^2^(Fo^2^)+(0.0355P)^2^+0.1123P] where P=(Fo^2^+2Fc^2^)/3'
_refine_ls_weighting_scheme calc
_refine_ls_wR_factor_gt 0.0706
_refine_ls_wR_factor_ref 0.0750
_reflns_number_gt 1980
_reflns_number_total 2408
_reflns_threshold_expression >2sigma(I)
_cod_data_source_file c2ce26333e.txt
_cod_data_source_block p21c
_cod_original_sg_symbol_H-M P2(1)/c
_cod_database_code 7208977

loop_
_symmetry_equiv_pos_as_xyz
'x, y, z'
'-x, y+1/2, -z+1/2'
'-x, -y, -z'
'x, -y-1/2, z-1/2'

loop_
_atom_site_label
_atom_site_type_symbol
_atom_site_fract_x
_atom_site_fract_y
_atom_site_fract_z
_atom_site_U_iso_or_equiv
_atom_site_adp_type
_atom_site_occupancy
_atom_site_symmetry_multiplicity
_atom_site_calc_flag
_atom_site_refinement_flags
Cd1 Cd 0.15016(3) 0.452848(13) 0.73081(4) 0.01491(12) Uani 1 1 d .
S1 S 0.18633(11) 0.46880(5) 1.23689(14) 0.0133(2) Uani 1 1 d .
O1 O 0.1126(3) 0.43875(13) 1.0697(4) 0.0198(7) Uani 1 1 d .
O2 O 0.1890(3) 0.42559(13) 1.4032(4) 0.0186(6) Uani 1 1 d .
O3 O 0.3459(3) 0.48555(13) 1.1856(4) 0.0192(7) Uani 1 1 d .
O6 O 0.4087(3) 0.42979(14) 0.8343(4) 0.0204(7) Uani 1 1 d D
H6A H 0.489(4) 0.4497(18) 0.801(6) 0.024 Uiso 1 1 d D
H6B H 0.392(5) 0.438(2) 0.950(3) 0.024 Uiso 1 1 d D
O4 O 0.1015(3) 0.52498(13) 1.2947(4) 0.0191(7) Uani 1 1 d .
O5 O 0.4945(3) 0.75939(13) 0.8396(5) 0.0260(7) Uani 1 1 d .
N1 N 0.2530(4) 0.55150(14) 0.7289(5) 0.0165(8) Uani 1 1 d .
N2 N 0.6940(4) 0.70035(15) 0.7303(5) 0.0159(8) Uani 1 1 d D
H2N H 0.732(5) 0.6630(11) 0.707(6) 0.019 Uiso 1 1 d D
N3 N 0.9052(4) 0.84831(15) 0.7637(5) 0.0157(7) Uani 1 1 d .
C11 C 0.5451(5) 0.71075(19) 0.7779(6) 0.0187(9) Uani 1 1 d .
C9 C 1.0489(5) 0.82722(19) 0.7902(6) 0.0181(9) Uani 1 1 d .
H9 H 1.1298 0.8563 0.8084 0.022 Uiso 1 1 calc R
C6 C 0.8163(5) 0.74335(18) 0.7485(6) 0.0142(9) Uani 1 1 d .
C4 C 0.3355(4) 0.64214(19) 0.8983(6) 0.0168(9) Uani 1 1 d .
H4 H 0.3256 0.6686 1.0072 0.020 Uiso 1 1 calc R
C2 C 0.4491(5) 0.61677(19) 0.5956(6) 0.0178(9) Uani 1 1 d .
H2 H 0.5171 0.6257 0.4918 0.021 Uiso 1 1 calc R
C8 C 1.0842(5) 0.76500(19) 0.7921(6) 0.0215(10) Uani 1 1 d .
H8 H 1.1880 0.7517 0.8069 0.026 Uiso 1 1 calc R
C3 C 0.4421(5) 0.65522(17) 0.7550(6) 0.0145(9) Uani 1 1 d .
C5 C 0.2440(5) 0.59014(19) 0.8807(6) 0.0196(10) Uani 1 1 d .
H5 H 0.1717 0.5813 0.9799 0.024 Uiso 1 1 calc R
C1 C 0.3561(5) 0.5656(2) 0.5905(6) 0.0206(10) Uani 1 1 d .
H1 H 0.3646 0.5385 0.4830 0.025 Uiso 1 1 calc R
C7 C 0.9657(5) 0.72187(19) 0.7719(6) 0.0181(9) Uani 1 1 d .
H7 H 0.9869 0.6787 0.7742 0.022 Uiso 1 1 calc R
C10 C 0.7904(5) 0.80668(18) 0.7429(6) 0.0158(9) Uani 1 1 d .
H10 H 0.6882 0.8213 0.7238 0.019 Uiso 1 1 calc R

loop_
_atom_site_aniso_label
_atom_site_aniso_U_11
_atom_site_aniso_U_22
_atom_site_aniso_U_33
_atom_site_aniso_U_23
_atom_site_aniso_U_13
_atom_site_aniso_U_12
Cd1 0.01483(18) 0.01225(18) 0.01764(18) -0.00014(13) 0.00051(12) -0.00059(12)
S1 0.0137(5) 0.0132(5) 0.0130(5) -0.0002(4) 0.0017(4) 0.0002(4)
O1 0.0180(16) 0.0254(17) 0.0160(16) -0.0007(13) 0.0000(12) -0.0049(13)
O2 0.0226(16) 0.0191(16) 0.0140(15) 0.0029(13) 0.0040(12) 0.0032(13)
O3 0.0167(15) 0.0230(16) 0.0181(15) -0.0039(14) 0.0004(12) -0.0037(13)
O6 0.0147(16) 0.0243(17) 0.0222(17) -0.0020(14) 0.0037(13) -0.0020(13)
O4 0.0166(15) 0.0155(15) 0.0253(17) -0.0034(13) 0.0000(13) 0.0056(12)
O5 0.0219(17) 0.0158(16) 0.040(2) -0.0093(15) 0.0106(14) -0.0028(13)
N1 0.0154(18) 0.0101(18) 0.024(2) 0.0004(16) -0.0007(15) -0.0023(14)
N2 0.0156(18) 0.0091(17) 0.023(2) 0.0008(15) 0.0022(15) -0.0008(14)
N3 0.0185(18) 0.0127(18) 0.0160(18) 0.0000(15) -0.0008(14) -0.0006(15)
C11 0.023(2) 0.017(2) 0.016(2) -0.0009(19) -0.0025(18) -0.0014(19)
C9 0.016(2) 0.018(2) 0.020(2) 0.0000(19) 0.0008(17) -0.0067(18)
C6 0.015(2) 0.014(2) 0.014(2) -0.0026(17) -0.0011(17) -0.0036(17)
C4 0.014(2) 0.015(2) 0.021(2) -0.0026(18) 0.0018(17) 0.0063(17)
C2 0.016(2) 0.018(2) 0.019(2) 0.0009(18) 0.0056(17) -0.0005(18)
C8 0.016(2) 0.018(2) 0.031(3) 0.001(2) -0.0006(19) 0.0018(18)
C3 0.015(2) 0.010(2) 0.019(2) 0.0013(17) -0.0036(17) 0.0056(16)
C5 0.019(2) 0.017(2) 0.022(2) 0.0036(19) 0.0043(18) 0.0026(18)
C1 0.020(2) 0.023(2) 0.020(2) -0.0061(19) -0.0027(18) -0.0023(19)
C7 0.019(2) 0.016(2) 0.020(2) -0.0004(18) 0.0026(18) 0.0040(18)
C10 0.014(2) 0.016(2) 0.017(2) -0.0006(18) 0.0044(17) -0.0015(17)

loop_
_atom_type_symbol
_atom_type_description
_atom_type_scat_dispersion_real
_atom_type_scat_dispersion_imag
_atom_type_scat_source
C C 0.0033 0.0016 'International Tables Vol C Tables 4.2.6.8 and 6.1.1.4'
H H 0.0000 0.0000 'International Tables Vol C Tables 4.2.6.8 and 6.1.1.4'
N N 0.0061 0.0033 'International Tables Vol C Tables 4.2.6.8 and 6.1.1.4'
O O 0.0106 0.0060 'International Tables Vol C Tables 4.2.6.8 and 6.1.1.4'
S S 0.1246 0.1234 'International Tables Vol C Tables 4.2.6.8 and 6.1.1.4'
Cd Cd -0.8075 1.2024 'International Tables Vol C Tables 4.2.6.8 and 6.1.1.4'

loop_
_geom_angle_atom_site_label_1
_geom_angle_atom_site_label_2
_geom_angle_atom_site_label_3
_geom_angle
_geom_angle_site_symmetry_1
_geom_angle_site_symmetry_3
O4 Cd1 N3 90.44(11) 3_567 2_646
O4 Cd1 N1 100.28(11) 3_567 .
N3 Cd1 N1 169.27(12) 2_646 .
O4 Cd1 O2 96.83(10) 3_567 1_554
N3 Cd1 O2 78.62(11) 2_646 1_554
N1 Cd1 O2 99.67(11) . 1_554
O4 Cd1 O1 88.22(10) 3_567 .
N3 Cd1 O1 80.22(10) 2_646 .
N1 Cd1 O1 100.20(11) . .
O2 Cd1 O1 158.27(10) 1_554 .
O4 Cd1 O6 167.19(10) 3_567 .
N3 Cd1 O6 89.22(11) 2_646 .
N1 Cd1 O6 80.38(11) . .
O2 Cd1 O6 95.65(10) 1_554 .
O1 Cd1 O6 79.11(10) . .
O1 S1 O3 108.96(16) . .
O1 S1 O4 111.12(17) . .
O3 S1 O4 109.42(17) . .
O1 S1 O2 109.78(17) . .
O3 S1 O2 109.22(17) . .
O4 S1 O2 108.31(17) . .
S1 O1 Cd1 130.97(16) . .
S1 O2 Cd1 125.81(16) . 1_556
Cd1 O6 H6A 125(3) . .
Cd1 O6 H6B 95(3) . .
H6A O6 H6B 107(3) . .
S1 O4 Cd1 129.86(17) . 3_567
C5 N1 C1 117.1(3) . .
C5 N1 Cd1 123.0(3) . .
C1 N1 Cd1 118.0(3) . .
C11 N2 C6 125.8(3) . .
C11 N2 H2N 124(3) . .
C6 N2 H2N 109(3) . .
C9 N3 C10 118.3(3) . .
C9 N3 Cd1 121.6(3) . 2_656
C10 N3 Cd1 120.0(3) . 2_656
O5 C11 N2 125.1(4) . .
O5 C11 C3 120.8(4) . .
N2 C11 C3 114.1(4) . .
N3 C9 C8 122.7(4) . .
N3 C9 H9 118.7 . .
C8 C9 H9 118.7 . .
C7 C6 C10 119.0(4) . .
C7 C6 N2 119.4(4) . .
C10 C6 N2 121.6(4) . .
C5 C4 C3 119.2(4) . .
C5 C4 H4 120.4 . .
C3 C4 H4 120.4 . .
C1 C2 C3 118.6(4) . .
C1 C2 H2 120.7 . .
C3 C2 H2 120.7 . .
C9 C8 C7 119.1(4) . .
C9 C8 H8 120.4 . .
C7 C8 H8 120.4 . .
C2 C3 C4 118.6(4) . .
C2 C3 C11 122.4(4) . .
C4 C3 C11 119.0(4) . .
N1 C5 C4 122.6(4) . .
N1 C5 H5 118.7 . .
C4 C5 H5 118.7 . .
N1 C1 C2 123.8(4) . .
N1 C1 H1 118.1 . .
C2 C1 H1 118.1 . .
C6 C7 C8 118.5(4) . .
C6 C7 H7 120.8 . .
C8 C7 H7 120.8 . .
N3 C10 C6 122.4(4) . .
N3 C10 H10 118.8 . .
C6 C10 H10 118.8 . .

loop_
_geom_bond_atom_site_label_1
_geom_bond_atom_site_label_2
_geom_bond_distance
_geom_bond_site_symmetry_2
Cd1 O4 2.241(3) 3_567
Cd1 N3 2.308(3) 2_646
Cd1 N1 2.309(3) .
Cd1 O2 2.366(3) 1_554
Cd1 O1 2.387(3) .
Cd1 O6 2.403(3) .
S1 O1 1.470(3) .
S1 O3 1.474(3) .
S1 O4 1.474(3) .
S1 O2 1.481(3) .
O2 Cd1 2.366(3) 1_556
O6 H6A 0.848(19) .
O6 H6B 0.835(18) .
O4 Cd1 2.241(3) 3_567
O5 C11 1.216(5) .
N1 C5 1.343(5) .
N1 C1 1.346(5) .
N2 C11 1.352(5) .
N2 C6 1.415(5) .
N2 H2N 0.886(19) .
N3 C9 1.338(5) .
N3 C10 1.348(5) .
N3 Cd1 2.308(3) 2_656
C11 C3 1.503(6) .
C9 C8 1.378(6) .
C9 H9 0.9500 .
C6 C7 1.385(6) .
C6 C10 1.386(5) .
C4 C5 1.380(6) .
C4 C3 1.386(5) .
C4 H4 0.9500 .
C2 C1 1.368(6) .
C2 C3 1.382(6) .
C2 H2 0.9500 .
C8 C7 1.394(6) .
C8 H8 0.9500 .
C5 H5 0.9500 .
C1 H1 0.9500 .
C7 H7 0.9500 .
C10 H10 0.9500 .

loop_
_geom_hbond_atom_site_label_D
_geom_hbond_atom_site_label_H
_geom_hbond_atom_site_label_A
_geom_hbond_distance_DH
_geom_hbond_distance_HA
_geom_hbond_distance_DA
_geom_hbond_angle_DHA
_geom_hbond_site_symmetry_A
N2 H2N O2 0.886(19) 2.17(2) 3.047(4) 170(4) 3_667
O6 H6B O3 0.835(18) 1.97(2) 2.767(4) 160(4) .
O6 H6A O3 0.848(19) 2.00(2) 2.809(4) 158(4) 3_667

loop_
_geom_torsion_atom_site_label_1
_geom_torsion_atom_site_label_2
_geom_torsion_atom_site_label_3
_geom_torsion_atom_site_label_4
_geom_torsion
_geom_torsion_site_symmetry_1
_geom_torsion_site_symmetry_4
O3 S1 O1 Cd1 -31.1(3) . .
O4 S1 O1 Cd1 89.6(2) . .
O2 S1 O1 Cd1 -150.6(2) . .
O4 Cd1 O1 S1 -122.8(2) 3_567 .
N3 Cd1 O1 S1 146.4(2) 2_646 .
N1 Cd1 O1 S1 -22.7(2) . .
O2 Cd1 O1 S1 133.1(2) 1_554 .
O6 Cd1 O1 S1 55.3(2) . .
O1 S1 O2 Cd1 -142.09(19) . 1_556
O3 S1 O2 Cd1 98.5(2) . 1_556
O4 S1 O2 Cd1 -20.6(2) . 1_556
O1 S1 O4 Cd1 30.1(3) . 3_567
O3 S1 O4 Cd1 150.5(2) . 3_567
O2 S1 O4 Cd1 -90.6(2) . 3_567
O4 Cd1 N1 C5 74.0(3) 3_567 .
N3 Cd1 N1 C5 -107.3(6) 2_646 .
O2 Cd1 N1 C5 172.8(3) 1_554 .
O1 Cd1 N1 C5 -16.0(3) . .
O6 Cd1 N1 C5 -93.0(3) . .
O4 Cd1 N1 C1 -122.0(3) 3_567 .
N3 Cd1 N1 C1 56.7(8) 2_646 .
O2 Cd1 N1 C1 -23.1(3) 1_554 .
O1 Cd1 N1 C1 148.0(3) . .
O6 Cd1 N1 C1 71.0(3) . .
C6 N2 C11 O5 1.7(7) . .
C6 N2 C11 C3 -176.3(4) . .
C10 N3 C9 C8 1.7(6) . .
Cd1 N3 C9 C8 178.4(3) 2_656 .
C11 N2 C6 C7 153.7(4) . .
C11 N2 C6 C10 -26.5(6) . .
N3 C9 C8 C7 -2.1(7) . .
C1 C2 C3 C4 -3.3(6) . .
C1 C2 C3 C11 177.1(4) . .
C5 C4 C3 C2 2.3(6) . .
C5 C4 C3 C11 -178.1(4) . .
O5 C11 C3 C2 138.3(4) . .
N2 C11 C3 C2 -43.6(6) . .
O5 C11 C3 C4 -41.3(6) . .
N2 C11 C3 C4 136.7(4) . .
C1 N1 C5 C4 -0.4(6) . .
Cd1 N1 C5 C4 163.8(3) . .
C3 C4 C5 N1 -0.4(6) . .
C5 N1 C1 C2 -0.7(6) . .
Cd1 N1 C1 C2 -165.7(3) . .
C3 C2 C1 N1 2.6(6) . .
C10 C6 C7 C8 1.0(6) . .
N2 C6 C7 C8 -179.2(4) . .
C9 C8 C7 C6 0.7(6) . .
C9 N3 C10 C6 0.1(6) . .
Cd1 N3 C10 C6 -176.7(3) 2_656 .
C7 C6 C10 N3 -1.4(6) . .
N2 C6 C10 N3 178.7(4) . .
